data_7064090
loop_
_publ_author_name
'Campos-Dominguez, Emmanuel'
'Ruiz-Mendoza, Francisco J.'
'Rend\'on-Nava, David'
'Flores-Jarillo, Mariana'
'\'Alvarez-Hern\'andez, Alejandro'
'Mendoza-Espinosa, Daniel'

_publ_section_title
;
 Preparation and applications of metal complexes supported by fluorene-
 and anthrone-functionalized (bis)mesoionic 1,2,3-triazol-5-ylidenes
;
_journal_issue 46
_journal_name_full 'New Journal of Chemistry'
_journal_page_first 19963
_journal_page_last 19972
_journal_paper_doi 10.1039/D5NJ03832D
_journal_volume 49
_journal_year 2025
_chemical_formula_moiety 'C45 H50 Cl2 N6 Pd2'
_chemical_formula_sum 'C45 H50 Cl2 N6 Pd2'
_chemical_formula_weight 958.61
_space_group_crystal_system monoclinic
_space_group_IT_number 14
_space_group_name_Hall '-P 2yn'
_space_group_name_H-M_alt 'P 1 21/n 1'
_atom_sites_solution_hydrogens geom
_atom_sites_solution_primary iterative
_audit_creation_date 2025-10-27
_audit_creation_method
;
Olex2 1.5
(compiled 2024.02.16 svn.r378c4104 for OlexSys, GUI svn.r6928)
;
_audit_update_record
;
2025-10-27 deposited with the CCDC.	2025-10-28 downloaded from the CCDC.
;
_cell_angle_alpha 90
_cell_angle_beta 91.812(3)
_cell_angle_gamma 90
_cell_formula_units_Z 4
_cell_length_a 15.7938(6)
_cell_length_b 9.9184(4)
_cell_length_c 27.8711(9)
_cell_measurement_reflns_used 27086
_cell_measurement_temperature 293(2)
_cell_measurement_theta_max 28.4130
_cell_measurement_theta_min 3.2500
_cell_volume 4363.8(3)
_computing_cell_refinement
;
CrysAlisPro, Agilent Technologies,
Version 1.171.37.35 (release 13-08-2014 CrysAlis171 .NET)
(compiled Aug 13 2014,18:06:01)
;
_computing_data_collection
;
CrysAlisPro, Agilent Technologies,
Version 1.171.37.35 (release 13-08-2014 CrysAlis171 .NET)
(compiled Aug 13 2014,18:06:01)
;
_computing_data_reduction
;
CrysAlisPro, Agilent Technologies,
Version 1.171.37.35 (release 13-08-2014 CrysAlis171 .NET)
(compiled Aug 13 2014,18:06:01)
;
_computing_molecular_graphics 'Olex2 1.5 (Dolomanov et al., 2009)'
_computing_publication_material 'Olex2 1.5 (Dolomanov et al., 2009)'
_computing_structure_refinement 'SHELXL 2014/6 (Sheldrick, 2015)'
_computing_structure_solution 'olex2.solve 1.5 (Bourhis et al., 2015)'
_diffrn_ambient_temperature 293(2)
_diffrn_detector_area_resol_mean 10.3659
_diffrn_detector_type Atlas
_diffrn_measured_fraction_theta_full 0.998
_diffrn_measured_fraction_theta_max 0.942
_diffrn_measurement_details
;
#__ type_ start__ end____ width___ exp.time_
  1 omega  -36.00   56.25   0.7500   17.5000
omega____ theta____ kappa____ phi______ frames
    -       -9.9610   57.0000  150.0000 123

#__ type_ start__ end____ width___ exp.time_
  2 omega  -83.00   13.00   0.7500   17.5000
omega____ theta____ kappa____ phi______ frames
    -       -9.9610  -57.0000    0.0000 128

#__ type_ start__ end____ width___ exp.time_
  3 omega  -14.00   16.00   0.7500   17.5000
omega____ theta____ kappa____ phi______ frames
    -       -9.9610  -99.0000  -30.0000 40

#__ type_ start__ end____ width___ exp.time_
  4 omega  -50.00  -15.50   0.7500   17.5000
omega____ theta____ kappa____ phi______ frames
    -       -9.9610  -37.0000 -150.0000 46

#__ type_ start__ end____ width___ exp.time_
  5 omega  -75.00  -30.75   0.7500   17.5000
omega____ theta____ kappa____ phi______ frames
    -       -9.9610  -37.0000  -90.0000 59

#__ type_ start__ end____ width___ exp.time_
  6 omega  -10.00   41.00   0.7500   17.5000
omega____ theta____ kappa____ phi______ frames
    -       11.4454  -99.0000 -120.0000 68

#__ type_ start__ end____ width___ exp.time_
  7 omega  -34.00   65.00   0.7500   17.5000
omega____ theta____ kappa____ phi______ frames
    -       -9.9610   37.0000   90.0000 132

#__ type_ start__ end____ width___ exp.time_
  8 omega  -25.00   51.50   0.7500   17.5000
omega____ theta____ kappa____ phi______ frames
    -       11.4454  -99.0000  -90.0000 102

#__ type_ start__ end____ width___ exp.time_
  9 omega  -13.00   86.00   0.7500   17.5000
omega____ theta____ kappa____ phi______ frames
    -       11.4454   37.0000 -150.0000 132

#__ type_ start__ end____ width___ exp.time_
 10 omega  -22.00   23.00   0.7500   17.5000
omega____ theta____ kappa____ phi______ frames
    -       11.4454   83.0000  144.0000 60

#__ type_ start__ end____ width___ exp.time_
 11 omega  -25.00   51.50   0.7500   17.5000
omega____ theta____ kappa____ phi______ frames
    -       11.4454  -99.0000   30.0000 102

#__ type_ start__ end____ width___ exp.time_
 12 omega  -25.00   11.00   0.7500   17.5000
omega____ theta____ kappa____ phi______ frames
    -       -9.9610  -99.0000  -90.0000 48

#__ type_ start__ end____ width___ exp.time_
 13 omega  -25.00   30.50   0.7500   17.5000
omega____ theta____ kappa____ phi______ frames
    -       -9.9610  -99.0000 -180.0000 74
;
_diffrn_measurement_device 'four-circle diffractometer'
_diffrn_measurement_device_type 'Xcalibur, Atlas, Gemini'
_diffrn_measurement_method '\w scans'
_diffrn_radiation_type MoK\a
_diffrn_radiation_wavelength 0.71073
_diffrn_reflns_av_R_equivalents 0.0497
_diffrn_reflns_av_unetI/netI 0.0298
_diffrn_reflns_Laue_measured_fraction_full 0.998
_diffrn_reflns_Laue_measured_fraction_max 0.942
_diffrn_reflns_limit_h_max 21
_diffrn_reflns_limit_h_min -21
_diffrn_reflns_limit_k_max 13
_diffrn_reflns_limit_k_min -13
_diffrn_reflns_limit_l_max 38
_diffrn_reflns_limit_l_min -38
_diffrn_reflns_number 102569
_diffrn_reflns_point_group_measured_fraction_full 0.998
_diffrn_reflns_point_group_measured_fraction_max 0.942
_diffrn_reflns_theta_full 25.242
_diffrn_reflns_theta_max 29.741
_diffrn_reflns_theta_min 3.005
_exptl_absorpt_coefficient_mu 0.985
_exptl_absorpt_correction_T_max 1.00000
_exptl_absorpt_correction_T_min 0.85717
_exptl_absorpt_correction_type multi-scan
_exptl_absorpt_process_details
;
CrysAlisPro, Agilent Technologies,
Version 1.171.37.35 (release 13-08-2014 CrysAlis171 .NET)
(compiled Aug 13 2014,18:06:01)
Empirical absorption correction using spherical harmonics,
 implemented in SCALE3 ABSPACK scaling algorithm.
;
_exptl_crystal_colour Grey
_exptl_crystal_density_diffrn 1.459
_exptl_crystal_description Block
_exptl_crystal_F_000 1952
_exptl_crystal_size_max 0.09
_exptl_crystal_size_mid 0.07
_exptl_crystal_size_min 0.07
_refine_diff_density_max 0.543
_refine_diff_density_min -0.589
_refine_diff_density_rms 0.069
_refine_ls_extinction_method none
_refine_ls_goodness_of_fit_ref 1.068
_refine_ls_hydrogen_treatment constr
_refine_ls_matrix_type full
_refine_ls_number_parameters 578
_refine_ls_number_reflns 11695
_refine_ls_number_restraints 201
_refine_ls_restrained_S_all 1.093
_refine_ls_R_factor_all 0.0672
_refine_ls_R_factor_gt 0.0395
_refine_ls_shift/su_max 0.005
_refine_ls_shift/su_mean 0.000
_refine_ls_structure_factor_coef Fsqd
_refine_ls_weighting_details 'w=1/[\s^2^(Fo^2^)+(0.0338P)^2^+4.0767P] where P=(Fo^2^+2Fc^2^)/3'
_refine_ls_weighting_scheme calc
_refine_ls_wR_factor_gt 0.0868
_refine_ls_wR_factor_ref 0.0993
_reflns_Friedel_coverage 0.000
_reflns_number_gt 8376
_reflns_number_total 11695
_reflns_threshold_expression 'I > 2\s(I)'
_cod_data_source_file d5nj03832d2.cif
_cod_data_source_block dme-199
_cod_depositor_comments 'Adding full bibliography for 7064090--7064094.cif.'
_cod_database_code 7064090
_shelxl_version_number 2014/6
_shelx_space_group_comment
;
The symmetry employed for this shelxl refinement is uniquely defined
by the following loop, which should always be used as a source of
symmetry information in preference to the above space-group names.
They are only intended as comments.
;
_olex2_refinement_description
;
1. Fixed Uiso
 At 1.2 times of:
  All C(H) groups, All C(H,H) groups
 At 1.5 times of:
  All C(H,H,H) groups
2. Restrained distances
 Pd2-H43C = H43D-Pd2 = H13D-Pd1 = Pd1-H13C = Pd1-H13A = Pd1-H13B = Pd1-H15A =
 Pd1-H15B
 2.67 with sigma of 0.04
 C45-C44 \\sim C45A-C44A
 with sigma of 0.02
 Pd1-C15 \\sim Pd1-C15A
 with sigma of 0.04
 C43-C44 \\sim C43A-C44A
 with sigma of 0.02
 Pd1-C13 \\sim Pd1-C13A
 with sigma of 0.04
 Pd2-C45 \\sim Pd2-C45A
 with sigma of 0.04
 Pd1-C14 \\sim Pd1-C14A
 with sigma of 0.04
 Pd2-C43 \\sim Pd2-C43A
 with sigma of 0.04
 Pd2-C44 \\sim Pd2-C44A
 with sigma of 0.04
 C45-C43 \\sim C45A-C43A
 with sigma of 0.04
 C15-C14 \\sim C15A-C14A
 with sigma of 0.02
 C13-C14 \\sim C13A-C14A
 with sigma of 0.02
 C15-C13 \\sim C15A-C13A
 with sigma of 0.04
 C4-C6 \\sim C4-C6A
 with sigma of 0.02
 C9-C6 \\sim C9A-C6A
 with sigma of 0.02
 C9-C10 \\sim C9A-C10A
 with sigma of 0.02
 C6-C8 \\sim C6A-C8A
 with sigma of 0.02
 C10-C11 \\sim C10A-C11
 with sigma of 0.02
 C10-C12 \\sim C10A-C12A
 with sigma of 0.02
 C4-C9 \\sim C4-C9A
 with sigma of 0.04
 C4-C8 \\sim C4-C8A
 with sigma of 0.04
 C9-C8 \\sim C9A-C8A
 with sigma of 0.04
 C9-C11 \\sim C9A-C11
 with sigma of 0.04
 C9-C12 \\sim C9A-C12A
 with sigma of 0.04
 C6-C10 \\sim C6A-C10A
 with sigma of 0.04
 C11-C12 \\sim C11-C12A
 with sigma of 0.04
3. Uiso/Uaniso restraints and constraints
Uanis(C12) \\sim Ueq, Uanis(C12A) \\sim Ueq: with sigma of 0.01 and sigma for
terminal atoms of 0.02
Uanis(C12A) = Uanis(C12)
Uanis(C13A) = Uanis(C13)
Uanis(C15A) = Uanis(C15)
Uanis(C6) = Uanis(C6A)
Uanis(C8A) = Uanis(C8)
4. Rigid body (RIGU) restrains
 C14, C13, C15, Pd1, C2
 with sigma for 1-2 distances of 0.004 and sigma for 1-3 distances of 0.004
 C15A, C14A, C13A, Pd1, C2
 with sigma for 1-2 distances of 0.004 and sigma for 1-3 distances of 0.004
 C45, C44, C43, Pd2, C32
 with sigma for 1-2 distances of 0.004 and sigma for 1-3 distances of 0.004
 C43A, C44A, C45A, Pd2, C32
 with sigma for 1-2 distances of 0.004 and sigma for 1-3 distances of 0.004
 C43A, C13A, C45A, C14A, C44A, C15A
 with sigma for 1-2 distances of 0.004 and sigma for 1-3 distances of 0.004
 C14, C13, C43, C44, C45, C15
 with sigma for 1-2 distances of 0.004 and sigma for 1-3 distances of 0.004
 C45, C44, C14, C15, C43, C13
 with sigma for 1-2 distances of 0.004 and sigma for 1-3 distances of 0.004
 C43A, C15A, C14A, C44A, C45A, C13A
 with sigma for 1-2 distances of 0.004 and sigma for 1-3 distances of 0.004
 C45, C12, C9, C8, C44, C10, C15, C6, C13, C43, C14
 with sigma for 1-2 distances of 0.004 and sigma for 1-3 distances of 0.004
 C43A, C12A, C8A, C10A, C15A, C9A, C44A, C45A, C6A, C13A, C14A
 with sigma for 1-2 distances of 0.004 and sigma for 1-3 distances of 0.004
5. Others
 Sof(C43A)=Sof(H43C)=Sof(H43D)=Sof(C45A)=Sof(H45C)=Sof(H45D)=Sof(C44A)=
 Sof(H44A)=1-FVAR(1)
 Sof(C45)=Sof(H45A)=Sof(H45B)=Sof(C43)=Sof(H43A)=Sof(H43B)=Sof(C44)=Sof(H44)=
 FVAR(1)
 Sof(C13A)=Sof(H13C)=Sof(H13D)=Sof(C14A)=Sof(H14A)=Sof(C15A)=Sof(H15C)=
 Sof(H15D)=1-FVAR(2)
 Sof(C15)=Sof(H15A)=Sof(H15B)=Sof(C13)=Sof(H13A)=Sof(H13B)=Sof(C14)=Sof(H14)=
 FVAR(2)
 Sof(H11A)=Sof(C8A)=Sof(H8AA)=Sof(H8AB)=Sof(H8AC)=Sof(C6A)=Sof(C9A)=Sof(H9A)=
 Sof(C10A)=Sof(C12A)=Sof(H12D)=Sof(H12E)=Sof(H12F)=1-FVAR(3)
 Sof(C9)=Sof(H9)=Sof(C6)=Sof(C10)=Sof(C8)=Sof(H8A)=Sof(H8B)=Sof(H8C)=Sof(H11)=
 Sof(C12)=Sof(H12A)=Sof(H12B)=Sof(H12C)=FVAR(3)
6.a Ternary CH refined with riding coordinates:
 C14(H14), C44(H44), C44A(H44A), C14A(H14A)
6.b Secondary CH2 refined with riding coordinates:
 C30(H30A,H30B), C16(H16A,H16B), C45(H45A,H45B), C43(H43A,H43B), C45A(H45C,
 H45D), C15A(H15C,H15D)
6.c Aromatic/amide H refined with riding coordinates:
 C28(H28), C19(H19), C36(H36), C38(H38), C25(H25), C20(H20), C22(H22),
 C27(H27), C26(H26), C21(H21), C9(H9), C11(H11), C11(H11A), C9A(H9A)
6.d X=CH2 refined with riding coordinates:
 C15(H15A,H15B), C13(H13A,H13B), C43A(H43C,H43D), C13A(H13C,H13D)
6.e Idealised Me refined as rotating group:
 C33(H33A,H33B,H33C), C41(H41A,H41B,H41C), C3(H3A,H3B,H3C), C40(H40A,H40B,
 H40C), C42(H42A,H42B,H42C), C7(H7A,H7B,H7C), C8(H8A,H8B,H8C), C12(H12A,H12B,
 H12C), C8A(H8AA,H8AB,H8AC), C12A(H12D,H12E,H12F)
;
_olex2_submission_special_instructions 'No special instructions were received'

loop_
_space_group_symop_operation_xyz
'x, y, z'
'-x+1/2, y+1/2, -z+1/2'
'-x, -y, -z'
'x-1/2, -y-1/2, z-1/2'

loop_
_atom_site_label
_atom_site_type_symbol
_atom_site_fract_x
_atom_site_fract_y
_atom_site_fract_z
_atom_site_U_iso_or_equiv
_atom_site_adp_type
_atom_site_occupancy
_atom_site_site_symmetry_order
_atom_site_calc_flag
_atom_site_refinement_flags_posn
_atom_site_refinement_flags_adp
_atom_site_refinement_flags_occupancy
_atom_site_disorder_assembly
_atom_site_disorder_group
Pd2 Pd 0.49133(2) 0.64269(2) 0.33375(2) 0.04401(7) Uani 1 1 d D U . . .
Pd1 Pd 0.89658(2) 0.83217(3) 0.36201(2) 0.04863(8) Uani 1 1 d D U . . .
Cl1 Cl 0.77526(7) 0.93879(11) 0.32592(4) 0.0791(3) Uani 1 1 d . . . . .
Cl2 Cl 0.42213(10) 0.44143(11) 0.35479(3) 0.0931(4) Uani 1 1 d . . . . .
N4 N 0.47014(15) 0.7903(3) 0.42923(8) 0.0451(6) Uani 1 1 d . . . . .
N6 N 0.54716(16) 0.6994(3) 0.48148(9) 0.0504(6) Uani 1 1 d . . . . .
N1 N 0.91629(16) 0.5618(3) 0.31431(9) 0.0504(6) Uani 1 1 d . . . . .
N5 N 0.49026(17) 0.7958(3) 0.47621(9) 0.0544(7) Uani 1 1 d . . . . .
N3 N 0.80551(18) 0.4512(3) 0.31514(9) 0.0571(7) Uani 1 1 d . . . . .
N2 N 0.8822(2) 0.4470(3) 0.29817(10) 0.0628(8) Uani 1 1 d . . . . .
C32 C 0.51152(18) 0.6943(3) 0.40412(10) 0.0406(6) Uani 1 1 d . U . . .
C2 C 0.86393(18) 0.6414(3) 0.34088(10) 0.0423(6) Uani 1 1 d . U . . .
C31 C 0.56253(17) 0.6350(3) 0.43961(10) 0.0424(6) Uani 1 1 d . . . . .
C1 C 0.79130(18) 0.5641(3) 0.34137(10) 0.0438(6) Uani 1 1 d . . . . .
C17 C 0.71345(17) 0.5529(3) 0.42033(10) 0.0424(6) Uani 1 1 d . . . . .
C30 C 0.62243(18) 0.5198(3) 0.43731(11) 0.0459(7) Uani 1 1 d . . . . .
H30A H 0.5978 0.4525 0.4158 0.055 Uiso 1 1 calc R U . . .
H30B H 0.6275 0.4794 0.4690 0.055 Uiso 1 1 calc R U . . .
C29 C 0.7553(2) 0.6630(3) 0.45037(11) 0.0497(7) Uani 1 1 d . . . . .
C16 C 0.71000(18) 0.5885(4) 0.36584(10) 0.0477(7) Uani 1 1 d . . . . .
H16A H 0.6658 0.5354 0.3500 0.057 Uiso 1 1 calc R U . . .
H16B H 0.6948 0.6828 0.3622 0.057 Uiso 1 1 calc R U . . .
C18 C 0.76793(19) 0.4309(4) 0.43354(11) 0.0497(7) Uani 1 1 d . . . . .
C34 C 0.4061(2) 0.8816(3) 0.41091(11) 0.0489(7) Uani 1 1 d . . . . .
C35 C 0.3224(2) 0.8395(3) 0.41155(12) 0.0538(8) Uani 1 1 d . . . . .
C28 C 0.7342(3) 0.7982(4) 0.45400(13) 0.0632(9) Uani 1 1 d . . . . .
H28 H 0.6914 0.8352 0.4345 0.076 Uiso 1 1 calc R U . . .
C23 C 0.8318(2) 0.4679(4) 0.46701(11) 0.0575(9) Uani 1 1 d . . . . .
C24 C 0.8231(2) 0.6115(4) 0.47781(11) 0.0559(8) Uani 1 1 d . . . . .
C45 C 0.4767(10) 0.6226(11) 0.2560(3) 0.070(3) Uani 0.720(10) 1 d D U P A 1
H45A H 0.4834 0.5328 0.2429 0.084 Uiso 0.720(10) 1 calc R U P A 1
H45B H 0.4314 0.6740 0.2405 0.084 Uiso 0.720(10) 1 calc R U P A 1
C39 C 0.4309(2) 1.0053(3) 0.39320(12) 0.0579(8) Uani 1 1 d . . . . .
C19 C 0.7580(2) 0.2990(4) 0.41960(13) 0.0644(9) Uani 1 1 d . . . . .
H19 H 0.7146 0.2737 0.3981 0.077 Uiso 1 1 calc R U . . .
C36 C 0.2624(2) 0.9285(4) 0.39312(13) 0.0661(10) Uani 1 1 d . . . . .
H36 H 0.2055 0.9042 0.3931 0.079 Uiso 1 1 calc R U . . .
C43 C 0.5364(7) 0.8123(11) 0.2997(3) 0.075(3) Uani 0.720(10) 1 d D U P A 1
H43A H 0.4944 0.8772 0.2885 0.090 Uiso 0.720(10) 1 calc R U P A 1
H43B H 0.5869 0.8535 0.3140 0.090 Uiso 0.720(10) 1 calc R U P A 1
C38 C 0.3681(3) 1.0889(4) 0.37472(13) 0.0699(10) Uani 1 1 d . . . . .
H38 H 0.3829 1.1720 0.3620 0.084 Uiso 1 1 calc R U . . .
C33 C 0.5834(3) 0.6749(5) 0.52980(11) 0.0710(11) Uani 1 1 d . . . . .
H33A H 0.6429 0.6951 0.5303 0.106 Uiso 1 1 calc R U . . .
H33B H 0.5753 0.5821 0.5383 0.106 Uiso 1 1 calc R U . . .
H33C H 0.5557 0.7316 0.5524 0.106 Uiso 1 1 calc R U . . .
C37 C 0.2843(3) 1.0523(4) 0.37470(14) 0.0691(10) Uani 1 1 d . . . . .
C41 C 0.2984(3) 0.7058(4) 0.43160(17) 0.0767(11) Uani 1 1 d . . . . .
H41A H 0.3233 0.6353 0.4131 0.115 Uiso 1 1 calc R U . . .
H41B H 0.2379 0.6966 0.4302 0.115 Uiso 1 1 calc R U . . .
H41C H 0.3186 0.6995 0.4644 0.115 Uiso 1 1 calc R U . . .
C25 C 0.8687(3) 0.6955(6) 0.50971(13) 0.0817(13) Uani 1 1 d . . . . .
H25 H 0.9149 0.6623 0.5276 0.098 Uiso 1 1 calc R U . . .
C15 C 1.0040(19) 0.767(3) 0.4076(13) 0.077(2) Uani 0.222(9) 1 d D U P B 1
H15A H 0.9648 0.7635 0.4318 0.092 Uiso 0.222(9) 1 calc DR U P B 1
H15B H 1.0340 0.6895 0.3997 0.092 Uiso 0.222(9) 1 calc DR U P B 1
C3 C 0.7489(3) 0.3408(5) 0.30010(15) 0.0832(13) Uani 1 1 d . . . . .
H3A H 0.7429 0.3396 0.2657 0.125 Uiso 1 1 calc R U . . .
H3B H 0.6943 0.3538 0.3136 0.125 Uiso 1 1 calc R U . . .
H3C H 0.7723 0.2565 0.3111 0.125 Uiso 1 1 calc R U . . .
C20 C 0.8149(3) 0.2037(5) 0.43858(17) 0.0883(14) Uani 1 1 d . . . . .
H20 H 0.8104 0.1138 0.4293 0.106 Uiso 1 1 calc R U . . .
C13 C 0.9676(14) 0.996(2) 0.3995(9) 0.0749(16) Uani 0.222(9) 1 d D U P B 1
H13A H 0.9306 0.9792 0.4241 0.090 Uiso 0.222(9) 1 calc DR U P B 1
H13B H 0.9708 1.0818 0.3863 0.090 Uiso 0.222(9) 1 calc DR U P B 1
C22 C 0.8863(3) 0.3722(6) 0.48590(15) 0.0817(13) Uani 1 1 d . . . . .
H22 H 0.9282 0.3960 0.5085 0.098 Uiso 1 1 calc R U . . .
C27 C 0.7785(3) 0.8774(5) 0.48734(16) 0.0842(13) Uani 1 1 d . . . . .
H27 H 0.7627 0.9670 0.4913 0.101 Uiso 1 1 calc R U . . .
C26 C 0.8441(4) 0.8271(6) 0.51417(16) 0.0932(16) Uani 1 1 d . . . . .
H26 H 0.8730 0.8828 0.5360 0.112 Uiso 1 1 calc R U . . .
C21 C 0.8779(3) 0.2428(6) 0.47109(18) 0.0995(18) Uani 1 1 d . . . . .
H21 H 0.9157 0.1784 0.4832 0.119 Uiso 1 1 calc R U . . .
C40 C 0.5233(3) 1.0496(5) 0.39572(17) 0.0838(12) Uani 1 1 d . . . . .
H40A H 0.5423 1.0560 0.4287 0.126 Uiso 1 1 calc R U . . .
H40B H 0.5285 1.1360 0.3806 0.126 Uiso 1 1 calc R U . . .
H40C H 0.5572 0.9848 0.3795 0.126 Uiso 1 1 calc R U . . .
C14 C 1.0186(10) 0.892(2) 0.3824(7) 0.076(4) Uani 0.222(9) 1 d D U P B 1
H14 H 1.0643 0.9053 0.3599 0.092 Uiso 0.222(9) 1 calc R U P B 1
C44 C 0.5499(4) 0.6918(8) 0.26796(18) 0.077(2) Uani 0.720(10) 1 d D U P A 1
H44 H 0.6063 0.6592 0.2599 0.093 Uiso 0.720(10) 1 calc R U P A 1
C42 C 0.2167(4) 1.1496(6) 0.3554(2) 0.113(2) Uani 1 1 d . . . . .
H42A H 0.1710 1.0994 0.3405 0.170 Uiso 1 1 calc R U . . .
H42B H 0.2408 1.2083 0.3321 0.170 Uiso 1 1 calc R U . . .
H42C H 0.1956 1.2022 0.3814 0.170 Uiso 1 1 calc R U . . .
C43A C 0.5582(15) 0.805(3) 0.2955(8) 0.060(5) Uani 0.280(10) 1 d D U P A 2
H43C H 0.6041 0.7469 0.3004 0.072 Uiso 0.280(10) 1 calc DR U P A 2
H43D H 0.5605 0.8921 0.3074 0.072 Uiso 0.280(10) 1 calc DR U P A 2
C45A C 0.496(3) 0.624(2) 0.2554(9) 0.066(7) Uani 0.280(10) 1 d D U P A 2
H45C H 0.5511 0.6044 0.2424 0.079 Uiso 0.280(10) 1 calc R U P A 2
H45D H 0.4498 0.5758 0.2394 0.079 Uiso 0.280(10) 1 calc R U P A 2
C44A C 0.4810(8) 0.7566(14) 0.2685(4) 0.062(4) Uani 0.280(10) 1 d D U P A 2
H44A H 0.4326 0.8120 0.2577 0.075 Uiso 0.280(10) 1 calc R U P A 2
C13A C 0.9679(4) 1.0204(6) 0.3770(2) 0.0749(16) Uani 0.778(9) 1 d D U P B 2
H13C H 0.9748 1.0012 0.3446 0.090 Uiso 0.778(9) 1 calc DR U P B 2
H13D H 0.9497 1.1053 0.3862 0.090 Uiso 0.778(9) 1 calc DR U P B 2
C14A C 0.9850(4) 0.9215(7) 0.4116(2) 0.0786(18) Uani 0.778(9) 1 d D U P B 2
H14A H 0.9699 0.9362 0.4450 0.094 Uiso 0.778(9) 1 calc R U P B 2
C15A C 1.0127(5) 0.7933(8) 0.3965(3) 0.077(2) Uani 0.778(9) 1 d D U P B 2
H15C H 1.0134 0.7224 0.4204 0.092 Uiso 0.778(9) 1 calc R U P B 2
H15D H 1.0617 0.7921 0.3763 0.092 Uiso 0.778(9) 1 calc R U P B 2
C4 C 1.00330(19) 0.5879(4) 0.30337(11) 0.0556(8) Uani 1 1 d D . . . .
C5 C 1.0194(2) 0.6792(4) 0.26744(11) 0.0602(9) Uani 1 1 d . . . . .
C7 C 0.9498(2) 0.7410(5) 0.23728(13) 0.0714(11) Uani 1 1 d . . . . .
H7A H 0.9133 0.6713 0.2246 0.107 Uiso 1 1 calc R U . . .
H7B H 0.9736 0.7902 0.2113 0.107 Uiso 1 1 calc R U . . .
H7C H 0.9176 0.8013 0.2566 0.107 Uiso 1 1 calc R U . . .
C9 C 1.1551(9) 0.583(2) 0.3234(6) 0.078(4) Uani 0.459(19) 1 d D U P C 1
H9 H 1.1998 0.5432 0.3407 0.094 Uiso 0.459(19) 1 calc R U P C 1
C6 C 1.0724(8) 0.541(2) 0.3323(8) 0.064(3) Uani 0.459(19) 1 d D U P C 1
C10 C 1.1725(7) 0.680(2) 0.2903(6) 0.074(4) Uani 0.459(19) 1 d D U P C 1
C8 C 1.0585(13) 0.435(3) 0.3702(10) 0.091(4) Uani 0.459(19) 1 d D U P C 1
H8A H 1.0062 0.4533 0.3856 0.136 Uiso 0.459(19) 1 calc R U P C 1
H8B H 1.1044 0.4382 0.3936 0.136 Uiso 0.459(19) 1 calc R U P C 1
H8C H 1.0561 0.3479 0.3556 0.136 Uiso 0.459(19) 1 calc R U P C 1
C11 C 1.1040(2) 0.7107(6) 0.26040(14) 0.0846(14) Uani 1 1 d D . . . .
H11 H 1.1156 0.7576 0.2325 0.102 Uiso 0.459(19) 1 calc R U P C 1
H11A H 1.1195 0.7806 0.2402 0.102 Uiso 0.541(19) 1 calc R U P C 2
C12 C 1.2601(8) 0.739(3) 0.2822(7) 0.101(4) Uani 0.459(19) 1 d D U P C 1
H12A H 1.2631 0.8284 0.2951 0.152 Uiso 0.459(19) 1 calc R U P C 1
H12B H 1.2699 0.7418 0.2484 0.152 Uiso 0.459(19) 1 calc R U P C 1
H12C H 1.3024 0.6834 0.2979 0.152 Uiso 0.459(19) 1 calc R U P C 1
C8A C 1.0337(11) 0.408(3) 0.3665(8) 0.091(4) Uani 0.541(19) 1 d D U P C 2
H8AA H 0.9934 0.4506 0.3868 0.136 Uiso 0.541(19) 1 calc R U P C 2
H8AB H 1.0826 0.3816 0.3855 0.136 Uiso 0.541(19) 1 calc R U P C 2
H8AC H 1.0084 0.3303 0.3516 0.136 Uiso 0.541(19) 1 calc R U P C 2
C6A C 1.0595(8) 0.5054(19) 0.3288(7) 0.064(3) Uani 0.541(19) 1 d D U P C 2
C9A C 1.1432(7) 0.5363(16) 0.3192(5) 0.070(4) Uani 0.541(19) 1 d D U P C 2
H9A H 1.1860 0.4912 0.3362 0.084 Uiso 0.541(19) 1 calc R U P C 2
C10A C 1.1656(7) 0.6305(17) 0.2856(5) 0.077(4) Uani 0.541(19) 1 d D U P C 2
C12A C 1.2603(6) 0.658(2) 0.2797(5) 0.101(4) Uani 0.541(19) 1 d D U P C 2
H12D H 1.2671 0.7348 0.2591 0.152 Uiso 0.541(19) 1 calc R U P C 2
H12E H 1.2864 0.5808 0.2657 0.152 Uiso 0.541(19) 1 calc R U P C 2
H12F H 1.2867 0.6761 0.3105 0.152 Uiso 0.541(19) 1 calc R U P C 2

loop_
_atom_site_aniso_label
_atom_site_aniso_U_11
_atom_site_aniso_U_22
_atom_site_aniso_U_33
_atom_site_aniso_U_23
_atom_site_aniso_U_13
_atom_site_aniso_U_12
Pd2 0.04336(13) 0.05407(15) 0.03501(11) 0.00705(9) 0.00787(9) 0.00180(10)
Pd1 0.04369(13) 0.05643(16) 0.04599(13) -0.00428(10) 0.00482(10) -0.00102(11)
Cl1 0.0761(6) 0.0705(6) 0.0894(7) -0.0018(5) -0.0169(5) 0.0174(5)
Cl2 0.1702(12) 0.0597(6) 0.0502(5) -0.0006(4) 0.0157(6) -0.0384(7)
N4 0.0447(13) 0.0496(15) 0.0413(13) 0.0030(11) 0.0044(10) 0.0081(11)
N6 0.0496(14) 0.0620(17) 0.0397(13) 0.0040(12) 0.0055(11) 0.0078(13)
N1 0.0472(14) 0.0582(17) 0.0463(14) 0.0007(12) 0.0121(11) 0.0093(13)
N5 0.0560(16) 0.0658(18) 0.0416(13) -0.0020(12) 0.0046(11) 0.0121(14)
N3 0.0642(17) 0.0616(18) 0.0460(14) -0.0097(13) 0.0070(12) -0.0075(14)
N2 0.074(2) 0.064(2) 0.0513(16) -0.0108(14) 0.0153(14) 0.0055(16)
C32 0.0420(15) 0.0414(16) 0.0388(14) 0.0059(11) 0.0093(11) 0.0019(12)
C2 0.0378(14) 0.0507(17) 0.0388(14) 0.0021(12) 0.0045(11) 0.0100(12)
C31 0.0380(14) 0.0508(17) 0.0388(14) 0.0063(12) 0.0099(11) 0.0007(13)
C1 0.0426(15) 0.0518(18) 0.0372(14) 0.0001(12) 0.0019(11) 0.0017(13)
C17 0.0381(14) 0.0498(17) 0.0396(14) 0.0056(12) 0.0041(11) 0.0044(13)
C30 0.0413(15) 0.0490(18) 0.0479(16) 0.0111(13) 0.0087(12) 0.0056(13)
C29 0.0466(17) 0.061(2) 0.0423(15) 0.0066(14) 0.0086(13) -0.0025(15)
C16 0.0376(15) 0.062(2) 0.0435(15) 0.0049(14) 0.0017(12) -0.0007(14)
C18 0.0455(16) 0.061(2) 0.0428(15) 0.0083(14) 0.0083(13) 0.0134(15)
C34 0.0507(17) 0.0490(18) 0.0471(16) 0.0006(13) 0.0047(13) 0.0116(14)
C35 0.0511(18) 0.055(2) 0.0555(18) 0.0030(15) 0.0079(14) 0.0116(15)
C28 0.072(2) 0.060(2) 0.057(2) 0.0013(17) 0.0133(17) -0.0095(19)
C23 0.0433(17) 0.088(3) 0.0421(16) 0.0136(16) 0.0067(13) 0.0126(17)
C24 0.0496(18) 0.081(3) 0.0377(15) 0.0070(15) 0.0061(13) -0.0010(17)
C45 0.067(6) 0.106(6) 0.036(3) 0.006(3) 0.007(3) 0.004(3)
C39 0.065(2) 0.0482(19) 0.061(2) 0.0044(15) 0.0046(16) 0.0030(16)
C19 0.071(2) 0.063(2) 0.060(2) 0.0056(17) 0.0089(17) 0.0192(19)
C36 0.053(2) 0.080(3) 0.065(2) 0.0002(19) 0.0010(16) 0.0181(19)
C43 0.071(6) 0.100(5) 0.056(4) 0.036(3) 0.012(4) -0.027(4)
C38 0.098(3) 0.050(2) 0.062(2) 0.0088(17) 0.000(2) 0.011(2)
C33 0.075(2) 0.100(3) 0.0378(17) 0.0038(18) 0.0012(16) 0.014(2)
C37 0.073(3) 0.071(3) 0.063(2) -0.0014(19) -0.0016(18) 0.023(2)
C41 0.060(2) 0.072(3) 0.099(3) 0.013(2) 0.017(2) -0.002(2)
C25 0.067(2) 0.130(4) 0.048(2) 0.003(2) -0.0044(17) -0.017(3)
C15 0.051(3) 0.104(4) 0.073(5) -0.008(3) -0.015(3) 0.000(3)
C3 0.104(3) 0.080(3) 0.066(2) -0.025(2) 0.007(2) -0.031(3)
C20 0.108(4) 0.069(3) 0.089(3) 0.012(2) 0.021(3) 0.037(3)
C13 0.085(3) 0.078(3) 0.062(3) -0.024(3) 0.013(3) -0.025(2)
C22 0.062(2) 0.118(4) 0.064(2) 0.019(2) 0.0005(18) 0.034(3)
C27 0.114(4) 0.071(3) 0.069(3) -0.013(2) 0.021(3) -0.026(3)
C26 0.111(4) 0.113(4) 0.056(2) -0.016(3) 0.011(2) -0.047(3)
C21 0.097(4) 0.121(5) 0.081(3) 0.028(3) 0.006(3) 0.064(3)
C40 0.077(3) 0.067(3) 0.108(3) 0.009(2) 0.007(2) -0.007(2)
C14 0.053(7) 0.097(7) 0.080(10) -0.025(6) -0.004(6) -0.010(5)
C44 0.065(3) 0.127(5) 0.042(3) 0.023(3) 0.013(2) -0.008(3)
C42 0.118(4) 0.118(4) 0.103(4) 0.030(3) -0.005(3) 0.065(4)
C43A 0.050(9) 0.090(10) 0.042(7) 0.020(6) 0.014(6) -0.015(7)
C45A 0.070(17) 0.086(9) 0.042(7) 0.011(6) 0.016(7) -0.010(7)
C44A 0.070(8) 0.084(8) 0.033(5) 0.030(5) 0.005(5) -0.008(6)
C13A 0.085(3) 0.078(3) 0.062(3) -0.024(3) 0.013(3) -0.025(2)
C14A 0.071(3) 0.097(4) 0.068(3) -0.017(3) -0.005(3) -0.025(3)
C15A 0.051(3) 0.104(4) 0.073(5) -0.008(3) -0.015(3) 0.000(3)
C4 0.0421(16) 0.079(2) 0.0468(17) 0.0032(16) 0.0116(13) 0.0188(16)
C5 0.0419(17) 0.096(3) 0.0427(16) 0.0048(17) 0.0075(13) 0.0089(17)
C7 0.058(2) 0.102(3) 0.054(2) 0.019(2) 0.0005(16) 0.009(2)
C9 0.047(5) 0.129(11) 0.059(6) -0.012(7) 0.003(4) 0.017(5)
C6 0.054(3) 0.085(8) 0.054(3) 0.000(5) 0.006(3) 0.022(4)
C10 0.041(5) 0.125(10) 0.056(5) -0.021(6) 0.010(4) 0.005(5)
C8 0.061(8) 0.121(9) 0.090(5) 0.039(6) 0.006(6) 0.030(6)
C11 0.054(2) 0.144(4) 0.057(2) 0.009(2) 0.0162(17) -0.009(3)
C12 0.048(2) 0.157(10) 0.100(4) 0.002(8) 0.017(2) -0.002(6)
C8A 0.061(8) 0.121(9) 0.090(5) 0.039(6) 0.006(6) 0.030(6)
C6A 0.054(3) 0.085(8) 0.054(3) 0.000(5) 0.006(3) 0.022(4)
C9A 0.042(4) 0.103(9) 0.066(6) 0.003(6) 0.002(3) 0.022(4)
C10A 0.041(4) 0.123(10) 0.067(6) -0.005(7) 0.008(3) 0.000(5)
C12A 0.048(2) 0.157(10) 0.100(4) 0.002(8) 0.017(2) -0.002(6)

loop_
_atom_type_symbol
_atom_type_description
_atom_type_scat_dispersion_real
_atom_type_scat_dispersion_imag
_atom_type_scat_source
C C 0.0033 0.0016 'International Tables Vol C Tables 4.2.6.8 and 6.1.1.4'
H H 0.0000 0.0000 'International Tables Vol C Tables 4.2.6.8 and 6.1.1.4'
Cl Cl 0.1484 0.1585 'International Tables Vol C Tables 4.2.6.8 and 6.1.1.4'
N N 0.0061 0.0033 'International Tables Vol C Tables 4.2.6.8 and 6.1.1.4'
Pd Pd -0.9988 1.0072 'International Tables Vol C Tables 4.2.6.8 and 6.1.1.4'

loop_
_geom_angle_atom_site_label_1
_geom_angle_atom_site_label_2
_geom_angle_atom_site_label_3
_geom_angle
_geom_angle_site_symmetry_1
_geom_angle_site_symmetry_3
_geom_angle_publ_flag
C32 Pd2 Cl2 91.88(8) . . ?
C32 Pd2 C45 170.2(3) . . ?
C32 Pd2 C43 101.0(3) . . ?
C32 Pd2 C44 135.1(2) . . ?
C32 Pd2 C43A 102.6(5) . . ?
C32 Pd2 C45A 165.3(8) . . ?
C32 Pd2 C44A 133.5(4) . . ?
C45 Pd2 Cl2 97.7(3) . . ?
C43 Pd2 Cl2 166.2(3) . . ?
C43 Pd2 C45 69.2(3) . . ?
C43 Pd2 C44 41.9(3) . . ?
C44 Pd2 Cl2 128.5(2) . . ?
C44 Pd2 C45 37.2(4) . . ?
C43A Pd2 Cl2 164.9(6) . . ?
C45A Pd2 Cl2 101.9(6) . . ?
C45A Pd2 C43A 63.3(7) . . ?
C44A Pd2 Cl2 129.3(4) . . ?
C44A Pd2 C43A 40.0(6) . . ?
C44A Pd2 C45A 37.4(6) . . ?
C2 Pd1 Cl1 95.58(8) . . ?
C2 Pd1 C15 94.4(8) . . ?
C2 Pd1 C13 159.0(7) . . ?
C2 Pd1 C14 124.5(6) . . ?
C2 Pd1 C13A 163.29(17) . . ?
C2 Pd1 C14A 136.7(2) . . ?
C2 Pd1 C15A 99.9(2) . . ?
C15 Pd1 Cl1 167.4(10) . . ?
C15 Pd1 C13 64.6(9) . . ?
C13 Pd1 Cl1 105.2(6) . . ?
C14 Pd1 Cl1 135.7(6) . . ?
C14 Pd1 C15 39.6(6) . . ?
C14 Pd1 C13 38.0(5) . . ?
C13A Pd1 Cl1 95.92(17) . . ?
C14A Pd1 Cl1 126.3(2) . . ?
C14A Pd1 C13A 37.5(2) . . ?
C15A Pd1 Cl1 164.3(2) . . ?
C15A Pd1 C13A 68.5(3) . . ?
C15A Pd1 C14A 39.2(3) . . ?
N5 N4 C32 115.4(2) . . ?
N5 N4 C34 117.6(2) . . ?
C32 N4 C34 127.0(2) . . ?
N5 N6 C31 112.6(2) . . ?
N5 N6 C33 117.9(3) . . ?
C31 N6 C33 129.5(3) . . ?
N2 N1 C2 115.4(3) . . ?
N2 N1 C4 117.4(3) . . ?
C2 N1 C4 127.2(3) . . ?
N6 N5 N4 102.7(2) . . ?
N2 N3 C1 112.9(3) . . ?
N2 N3 C3 115.7(3) . . ?
C1 N3 C3 131.2(3) . . ?
N3 N2 N1 102.6(2) . . ?
N4 C32 Pd2 127.3(2) . . ?
N4 C32 C31 102.0(2) . . ?
C31 C32 Pd2 130.4(2) . . ?
N1 C2 Pd1 122.4(2) . . ?
N1 C2 C1 101.6(3) . . ?
C1 C2 Pd1 135.5(2) . . ?
N6 C31 C32 107.3(3) . . ?
N6 C31 C30 122.0(3) . . ?
C32 C31 C30 130.6(3) . . ?
N3 C1 C2 107.5(3) . . ?
N3 C1 C16 122.6(3) . . ?
C2 C1 C16 129.9(3) . . ?
C29 C17 C30 111.9(2) . . ?
C29 C17 C16 112.1(2) . . ?
C29 C17 C18 101.9(2) . . ?
C16 C17 C30 109.8(2) . . ?
C18 C17 C30 106.1(2) . . ?
C18 C17 C16 114.7(2) . . ?
C31 C30 C17 116.4(2) . . ?
C31 C30 H30A 108.2 . . ?
C31 C30 H30B 108.2 . . ?
C17 C30 H30A 108.2 . . ?
C17 C30 H30B 108.2 . . ?
H30A C30 H30B 107.3 . . ?
C28 C29 C17 129.5(3) . . ?
C28 C29 C24 119.7(3) . . ?
C24 C29 C17 110.7(3) . . ?
C1 C16 C17 113.9(2) . . ?
C1 C16 H16A 108.8 . . ?
C1 C16 H16B 108.8 . . ?
C17 C16 H16A 108.8 . . ?
C17 C16 H16B 108.8 . . ?
H16A C16 H16B 107.7 . . ?
C23 C18 C17 110.0(3) . . ?
C19 C18 C17 129.1(3) . . ?
C19 C18 C23 120.8(3) . . ?
C35 C34 N4 117.7(3) . . ?
C39 C34 N4 118.7(3) . . ?
C39 C34 C35 123.6(3) . . ?
C34 C35 C41 121.7(3) . . ?
C36 C35 C34 116.4(3) . . ?
C36 C35 C41 121.9(3) . . ?
C29 C28 H28 120.7 . . ?
C29 C28 C27 118.7(4) . . ?
C27 C28 H28 120.7 . . ?
C18 C23 C24 108.8(3) . . ?
C22 C23 C18 120.2(4) . . ?
C22 C23 C24 130.9(4) . . ?
C29 C24 C23 108.6(3) . . ?
C29 C24 C25 120.1(4) . . ?
C25 C24 C23 131.2(4) . . ?
Pd2 C45 H45A 116.7 . . ?
Pd2 C45 H45B 116.7 . . ?
H45A C45 H45B 113.7 . . ?
C44 C45 Pd2 69.7(4) . . ?
C44 C45 H45A 116.7 . . ?
C44 C45 H45B 116.7 . . ?
C34 C39 C40 121.5(3) . . ?
C38 C39 C34 117.2(3) . . ?
C38 C39 C40 121.3(4) . . ?
C18 C19 H19 120.9 . . ?
C18 C19 C20 118.1(4) . . ?
C20 C19 H19 120.9 . . ?
C35 C36 H36 119.0 . . ?
C37 C36 C35 122.0(4) . . ?
C37 C36 H36 119.0 . . ?
Pd2 C43 H43A 116.5 . . ?
Pd2 C43 H43B 116.5 . . ?
H43A C43 H43B 113.4 . . ?
C44 C43 Pd2 71.4(4) . . ?
C44 C43 H43A 116.5 . . ?
C44 C43 H43B 116.5 . . ?
C39 C38 H38 119.2 . . ?
C37 C38 C39 121.5(4) . . ?
C37 C38 H38 119.2 . . ?
N6 C33 H33A 109.5 . . ?
N6 C33 H33B 109.5 . . ?
N6 C33 H33C 109.5 . . ?
H33A C33 H33B 109.5 . . ?
H33A C33 H33C 109.5 . . ?
H33B C33 H33C 109.5 . . ?
C36 C37 C42 120.9(4) . . ?
C38 C37 C36 119.3(4) . . ?
C38 C37 C42 119.9(4) . . ?
C35 C41 H41A 109.5 . . ?
C35 C41 H41B 109.5 . . ?
C35 C41 H41C 109.5 . . ?
H41A C41 H41B 109.5 . . ?
H41A C41 H41C 109.5 . . ?
H41B C41 H41C 109.5 . . ?
C24 C25 H25 120.6 . . ?
C26 C25 C24 118.9(4) . . ?
C26 C25 H25 120.6 . . ?
Pd1 C15 H15A 84.7 . . ?
Pd1 C15 H15B 119.8 . . ?
H15A C15 H15B 120.0 . . ?
C14 C15 Pd1 66.1(10) . . ?
C14 C15 H15A 120.0 . . ?
C14 C15 H15B 120.0 . . ?
N3 C3 H3A 109.5 . . ?
N3 C3 H3B 109.5 . . ?
N3 C3 H3C 109.5 . . ?
H3A C3 H3B 109.5 . . ?
H3A C3 H3C 109.5 . . ?
H3B C3 H3C 109.5 . . ?
C19 C20 H20 120.0 . . ?
C21 C20 C19 120.0(5) . . ?
C21 C20 H20 120.0 . . ?
Pd1 C13 H13A 84.0 . . ?
Pd1 C13 H13B 121.1 . . ?
H13A C13 H13B 120.0 . . ?
C14 C13 Pd1 65.6(9) . . ?
C14 C13 H13A 120.0 . . ?
C14 C13 H13B 120.0 . . ?
C23 C22 H22 120.5 . . ?
C21 C22 C23 119.0(4) . . ?
C21 C22 H22 120.5 . . ?
C28 C27 H27 119.3 . . ?
C26 C27 C28 121.4(5) . . ?
C26 C27 H27 119.3 . . ?
C25 C26 H26 119.5 . . ?
C27 C26 C25 121.0(4) . . ?
C27 C26 H26 119.5 . . ?
C20 C21 H21 119.1 . . ?
C22 C21 C20 121.9(4) . . ?
C22 C21 H21 119.1 . . ?
C39 C40 H40A 109.5 . . ?
C39 C40 H40B 109.5 . . ?
C39 C40 H40C 109.5 . . ?
H40A C40 H40B 109.5 . . ?
H40A C40 H40C 109.5 . . ?
H40B C40 H40C 109.5 . . ?
Pd1 C14 H14 124.0 . . ?
C15 C14 Pd1 74.3(11) . . ?
C15 C14 H14 124.0 . . ?
C13 C14 Pd1 76.4(10) . . ?
C13 C14 C15 111(2) . . ?
C13 C14 H14 124.0 . . ?
Pd2 C44 H44 122.9 . . ?
C45 C44 Pd2 73.2(5) . . ?
C45 C44 C43 113.9(8) . . ?
C45 C44 H44 122.9 . . ?
C43 C44 Pd2 66.6(4) . . ?
C43 C44 H44 122.9 . . ?
C37 C42 H42A 109.5 . . ?
C37 C42 H42B 109.5 . . ?
C37 C42 H42C 109.5 . . ?
H42A C42 H42B 109.5 . . ?
H42A C42 H42C 109.5 . . ?
H42B C42 H42C 109.5 . . ?
Pd2 C43A H43C 82.2 . . ?
Pd2 C43A H43D 121.3 . . ?
H43C C43A H43D 120.0 . . ?
C44A C43A Pd2 67.5(7) . . ?
C44A C43A H43C 120.0 . . ?
C44A C43A H43D 120.0 . . ?
Pd2 C45A H45C 116.7 . . ?
Pd2 C45A H45D 116.7 . . ?
H45C C45A H45D 113.7 . . ?
C44A C45A Pd2 69.3(10) . . ?
C44A C45A H45C 116.7 . . ?
C44A C45A H45D 116.7 . . ?
Pd2 C44A H44A 126.3 . . ?
C43A C44A Pd2 72.5(9) . . ?
C43A C44A H44A 126.3 . . ?
C45A C44A Pd2 73.3(11) . . ?
C45A C44A C43A 106.8(19) . . ?
C45A C44A H44A 126.3 . . ?
Pd1 C13A H13C 73.7 . . ?
Pd1 C13A H13D 131.0 . . ?
H13C C13A H13D 120.0 . . ?
C14A C13A Pd1 67.9(3) . . ?
C14A C13A H13C 120.0 . . ?
C14A C13A H13D 120.0 . . ?
Pd1 C14A H14A 120.3 . . ?
C13A C14A Pd1 74.6(3) . . ?
C13A C14A H14A 120.3 . . ?
C13A C14A C15A 118.7(6) . . ?
C15A C14A Pd1 68.5(4) . . ?
C15A C14A H14A 120.3 . . ?
Pd1 C15A H15C 116.4 . . ?
Pd1 C15A H15D 116.4 . . ?
C14A C15A Pd1 72.2(4) . . ?
C14A C15A H15C 116.4 . . ?
C14A C15A H15D 116.4 . . ?
H15C C15A H15D 113.3 . . ?
C5 C4 N1 118.1(3) . . ?
C5 C4 C6 118.3(7) . . ?
C5 C4 C6A 129.0(6) . . ?
C6 C4 N1 122.9(7) . . ?
C6A C4 N1 112.7(6) . . ?
C4 C5 C7 121.9(3) . . ?
C4 C5 C11 116.7(3) . . ?
C11 C5 C7 121.4(4) . . ?
C5 C7 H7A 109.5 . . ?
C5 C7 H7B 109.5 . . ?
C5 C7 H7C 109.5 . . ?
H7A C7 H7B 109.5 . . ?
H7A C7 H7C 109.5 . . ?
H7B C7 H7C 109.5 . . ?
C6 C9 H9 118.7 . . ?
C10 C9 H9 118.7 . . ?
C10 C9 C6 122.5(11) . . ?
C4 C6 C8 120.2(11) . . ?
C9 C6 C4 120.5(11) . . ?
C9 C6 C8 119.2(11) . . ?
C9 C10 C11 113.2(10) . . ?
C9 C10 C12 125.0(11) . . ?
C11 C10 C12 121.5(12) . . ?
C6 C8 H8A 109.5 . . ?
C6 C8 H8B 109.5 . . ?
C6 C8 H8C 109.5 . . ?
H8A C8 H8B 109.5 . . ?
H8A C8 H8C 109.5 . . ?
H8B C8 H8C 109.5 . . ?
C5 C11 H11 116.4 . . ?
C5 C11 H11A 121.7 . . ?
C5 C11 C10A 116.7(7) . . ?
C10 C11 C5 127.1(7) . . ?
C10 C11 H11 116.4 . . ?
C10A C11 H11A 121.7 . . ?
C10 C12 H12A 109.5 . . ?
C10 C12 H12B 109.5 . . ?
C10 C12 H12C 109.5 . . ?
H12A C12 H12B 109.5 . . ?
H12A C12 H12C 109.5 . . ?
H12B C12 H12C 109.5 . . ?
H8AA C8A H8AB 109.5 . . ?
H8AA C8A H8AC 109.5 . . ?
H8AB C8A H8AC 109.5 . . ?
C6A C8A H8AA 109.5 . . ?
C6A C8A H8AB 109.5 . . ?
C6A C8A H8AC 109.5 . . ?
C4 C6A C8A 123.8(11) . . ?
C4 C6A C9A 111.6(9) . . ?
C9A C6A C8A 124.1(9) . . ?
C6A C9A H9A 118.4 . . ?
C10A C9A C6A 123.2(9) . . ?
C10A C9A H9A 118.4 . . ?
C11 C10A C12A 120.0(9) . . ?
C9A C10A C11 121.8(9) . . ?
C9A C10A C12A 117.9(9) . . ?
C10A C12A H12D 109.5 . . ?
C10A C12A H12E 109.5 . . ?
C10A C12A H12F 109.5 . . ?
H12D C12A H12E 109.5 . . ?
H12D C12A H12F 109.5 . . ?
H12E C12A H12F 109.5 . . ?

loop_
_geom_bond_atom_site_label_1
_geom_bond_atom_site_label_2
_geom_bond_distance
_geom_bond_site_symmetry_2
_geom_bond_publ_flag
Pd2 Cl2 2.3586(10) . ?
Pd2 C32 2.042(3) . ?
Pd2 C45 2.181(9) . ?
Pd2 C43 2.069(8) . ?
Pd2 C44 2.136(5) . ?
Pd2 C43A 2.214(18) . ?
Pd2 C45A 2.19(2) . ?
Pd2 C44A 2.144(10) . ?
Pd1 Cl1 2.3831(10) . ?
Pd1 C2 2.043(3) . ?
Pd1 C15 2.19(2) . ?
Pd1 C13 2.217(17) . ?
Pd1 C14 2.078(16) . ?
Pd1 C13A 2.213(5) . ?
Pd1 C14A 2.127(5) . ?
Pd1 C15A 2.079(7) . ?
N4 N5 1.339(3) . ?
N4 C32 1.361(4) . ?
N4 C34 1.439(4) . ?
N6 N5 1.317(4) . ?
N6 C31 1.359(4) . ?
N6 C33 1.467(4) . ?
N1 N2 1.332(4) . ?
N1 C2 1.376(4) . ?
N1 C4 1.440(4) . ?
N3 N2 1.315(4) . ?
N3 C1 1.360(4) . ?
N3 C3 1.467(5) . ?
C32 C31 1.386(4) . ?
C2 C1 1.380(4) . ?
C31 C30 1.486(4) . ?
C1 C16 1.493(4) . ?
C17 C30 1.563(4) . ?
C17 C29 1.515(4) . ?
C17 C16 1.558(4) . ?
C17 C18 1.523(4) . ?
C30 H30A 0.9700 . ?
C30 H30B 0.9700 . ?
C29 C28 1.386(5) . ?
C29 C24 1.393(5) . ?
C16 H16A 0.9700 . ?
C16 H16B 0.9700 . ?
C18 C23 1.401(5) . ?
C18 C19 1.373(5) . ?
C34 C35 1.387(5) . ?
C34 C39 1.383(5) . ?
C35 C36 1.382(5) . ?
C35 C41 1.492(5) . ?
C28 H28 0.9300 . ?
C28 C27 1.388(6) . ?
C23 C24 1.463(5) . ?
C23 C22 1.375(5) . ?
C24 C25 1.401(6) . ?
C45 H45A 0.9700 . ?
C45 H45B 0.9700 . ?
C45 C44 1.376(13) . ?
C39 C38 1.381(5) . ?
C39 C40 1.523(5) . ?
C19 H19 0.9300 . ?
C19 C20 1.397(5) . ?
C36 H36 0.9300 . ?
C36 C37 1.379(6) . ?
C43 H43A 0.9700 . ?
C43 H43B 0.9700 . ?
C43 C44 1.506(11) . ?
C38 H38 0.9300 . ?
C38 C37 1.372(6) . ?
C33 H33A 0.9600 . ?
C33 H33B 0.9600 . ?
C33 H33C 0.9600 . ?
C37 C42 1.525(5) . ?
C41 H41A 0.9600 . ?
C41 H41B 0.9600 . ?
C41 H41C 0.9600 . ?
C25 H25 0.9300 . ?
C25 C26 1.369(7) . ?
C15 H15A 0.9300 . ?
C15 H15B 0.9300 . ?
C15 C14 1.448(19) . ?
C3 H3A 0.9600 . ?
C3 H3B 0.9600 . ?
C3 H3C 0.9600 . ?
C20 H20 0.9300 . ?
C20 C21 1.379(7) . ?
C13 H13A 0.9300 . ?
C13 H13B 0.9300 . ?
C13 C14 1.403(17) . ?
C22 H22 0.9300 . ?
C22 C21 1.354(7) . ?
C27 H27 0.9300 . ?
C27 C26 1.355(7) . ?
C26 H26 0.9300 . ?
C21 H21 0.9300 . ?
C40 H40A 0.9600 . ?
C40 H40B 0.9600 . ?
C40 H40C 0.9600 . ?
C14 H14 0.9800 . ?
C44 H44 0.9800 . ?
C42 H42A 0.9600 . ?
C42 H42B 0.9600 . ?
C42 H42C 0.9600 . ?
C43A H43C 0.9300 . ?
C43A H43D 0.9300 . ?
C43A C44A 1.492(18) . ?
C45A H45C 0.9700 . ?
C45A H45D 0.9700 . ?
C45A C44A 1.39(2) . ?
C44A H44A 0.9800 . ?
C13A H13C 0.9300 . ?
C13A H13D 0.9300 . ?
C13A C14A 1.397(8) . ?
C14A H14A 0.9800 . ?
C14A C15A 1.413(11) . ?
C15A H15C 0.9700 . ?
C15A H15D 0.9700 . ?
C4 C5 1.380(5) . ?
C4 C6 1.415(11) . ?
C4 C6A 1.385(10) . ?
C5 C7 1.494(5) . ?
C5 C11 1.392(5) . ?
C7 H7A 0.9600 . ?
C7 H7B 0.9600 . ?
C7 H7C 0.9600 . ?
C9 H9 0.9300 . ?
C9 C6 1.401(11) . ?
C9 C10 1.368(13) . ?
C6 C8 1.505(11) . ?
C10 C11 1.379(12) . ?
C10 C12 1.526(12) . ?
C8 H8A 0.9600 . ?
C8 H8B 0.9600 . ?
C8 H8C 0.9600 . ?
C11 H11 0.9300 . ?
C11 H11A 0.9300 . ?
C11 C10A 1.425(11) . ?
C12 H12A 0.9600 . ?
C12 H12B 0.9600 . ?
C12 H12C 0.9600 . ?
C8A H8AA 0.9600 . ?
C8A H8AB 0.9600 . ?
C8A H8AC 0.9600 . ?
C8A C6A 1.493(10) . ?
C6A C9A 1.391(10) . ?
C9A H9A 0.9300 . ?
C9A C10A 1.376(11) . ?
C10A C12A 1.535(11) . ?
C12A H12D 0.9600 . ?
C12A H12E 0.9600 . ?
C12A H12F 0.9600 . ?

loop_
_geom_torsion_atom_site_label_1
_geom_torsion_atom_site_label_2
_geom_torsion_atom_site_label_3
_geom_torsion_atom_site_label_4
_geom_torsion
_geom_torsion_site_symmetry_1
_geom_torsion_site_symmetry_2
_geom_torsion_site_symmetry_3
_geom_torsion_site_symmetry_4
_geom_torsion_publ_flag
Pd2 C32 C31 N6 -174.0(2) . . . . ?
Pd2 C32 C31 C30 3.8(5) . . . . ?
Pd2 C45 C44 C43 -54.1(6) . . . . ?
Pd2 C43 C44 C45 57.6(7) . . . . ?
Pd2 C43A C44A C45A -65.9(14) . . . . ?
Pd2 C45A C44A C43A 65.3(12) . . . . ?
Pd1 C2 C1 N3 170.4(2) . . . . ?
Pd1 C2 C1 C16 -11.1(5) . . . . ?
Pd1 C15 C14 C13 68.1(15) . . . . ?
Pd1 C13 C14 C15 -66.8(15) . . . . ?
Pd1 C13A C14A C15A 54.3(5) . . . . ?
N4 C32 C31 N6 0.1(3) . . . . ?
N4 C32 C31 C30 177.9(3) . . . . ?
N4 C34 C35 C36 -179.1(3) . . . . ?
N4 C34 C35 C41 1.5(5) . . . . ?
N4 C34 C39 C38 178.3(3) . . . . ?
N4 C34 C39 C40 -4.0(5) . . . . ?
N6 C31 C30 C17 -98.9(3) . . . . ?
N1 C2 C1 N3 -1.3(3) . . . . ?
N1 C2 C1 C16 177.2(3) . . . . ?
N1 C4 C5 C7 -5.5(6) . . . . ?
N1 C4 C5 C11 174.9(4) . . . . ?
N1 C4 C6 C9 -172.0(15) . . . . ?
N1 C4 C6 C8 13(3) . . . . ?
N1 C4 C6A C8A -5(2) . . . . ?
N1 C4 C6A C9A -177.5(11) . . . . ?
N5 N4 C32 Pd2 174.1(2) . . . . ?
N5 N4 C32 C31 -0.1(3) . . . . ?
N5 N4 C34 C35 -88.6(4) . . . . ?
N5 N4 C34 C39 92.1(4) . . . . ?
N5 N6 C31 C32 0.0(4) . . . . ?
N5 N6 C31 C30 -178.0(3) . . . . ?
N3 C1 C16 C17 98.8(3) . . . . ?
N2 N1 C2 Pd1 -171.9(2) . . . . ?
N2 N1 C2 C1 1.3(3) . . . . ?
N2 N1 C4 C5 103.4(4) . . . . ?
N2 N1 C4 C6 -86.5(14) . . . . ?
N2 N1 C4 C6A -71.2(11) . . . . ?
N2 N3 C1 C2 1.1(4) . . . . ?
N2 N3 C1 C16 -177.5(3) . . . . ?
C32 N4 N5 N6 0.2(3) . . . . ?
C32 N4 C34 C35 89.1(4) . . . . ?
C32 N4 C34 C39 -90.2(4) . . . . ?
C32 C31 C30 C17 83.6(4) . . . . ?
C2 N1 N2 N3 -0.6(4) . . . . ?
C2 N1 C4 C5 -78.3(4) . . . . ?
C2 N1 C4 C6 91.8(15) . . . . ?
C2 N1 C4 C6A 107.1(11) . . . . ?
C2 C1 C16 C17 -79.5(4) . . . . ?
C31 N6 N5 N4 -0.1(3) . . . . ?
C1 N3 N2 N1 -0.3(4) . . . . ?
C17 C29 C28 C27 174.7(3) . . . . ?
C17 C29 C24 C23 1.5(3) . . . . ?
C17 C29 C24 C25 -177.5(3) . . . . ?
C17 C18 C23 C24 0.4(3) . . . . ?
C17 C18 C23 C22 176.9(3) . . . . ?
C17 C18 C19 C20 -177.1(3) . . . . ?
C30 C17 C29 C28 -66.8(4) . . . . ?
C30 C17 C29 C24 111.9(3) . . . . ?
C30 C17 C16 C1 -155.1(3) . . . . ?
C30 C17 C18 C23 -116.9(3) . . . . ?
C30 C17 C18 C19 58.7(4) . . . . ?
C29 C17 C30 C31 55.0(3) . . . . ?
C29 C17 C16 C1 79.9(3) . . . . ?
C29 C17 C18 C23 0.4(3) . . . . ?
C29 C17 C18 C19 175.9(3) . . . . ?
C29 C28 C27 C26 3.7(6) . . . . ?
C29 C24 C25 C26 1.6(5) . . . . ?
C16 C17 C30 C31 -70.2(3) . . . . ?
C16 C17 C29 C28 57.0(4) . . . . ?
C16 C17 C29 C24 -124.3(3) . . . . ?
C16 C17 C18 C23 121.7(3) . . . . ?
C16 C17 C18 C19 -62.7(4) . . . . ?
C18 C17 C30 C31 165.3(3) . . . . ?
C18 C17 C29 C28 -179.9(3) . . . . ?
C18 C17 C29 C24 -1.1(3) . . . . ?
C18 C17 C16 C1 -35.7(4) . . . . ?
C18 C23 C24 C29 -1.2(3) . . . . ?
C18 C23 C24 C25 177.6(3) . . . . ?
C18 C23 C22 C21 1.0(6) . . . . ?
C18 C19 C20 C21 1.2(6) . . . . ?
C34 N4 N5 N6 178.1(3) . . . . ?
C34 N4 C32 Pd2 -3.6(4) . . . . ?
C34 N4 C32 C31 -177.9(3) . . . . ?
C34 C35 C36 C37 0.5(5) . . . . ?
C34 C39 C38 C37 1.2(6) . . . . ?
C35 C34 C39 C38 -0.9(5) . . . . ?
C35 C34 C39 C40 176.8(3) . . . . ?
C35 C36 C37 C38 -0.2(6) . . . . ?
C35 C36 C37 C42 -178.9(4) . . . . ?
C28 C29 C24 C23 -179.7(3) . . . . ?
C28 C29 C24 C25 1.3(5) . . . . ?
C28 C27 C26 C25 -0.7(7) . . . . ?
C23 C18 C19 C20 -2.0(5) . . . . ?
C23 C24 C25 C26 -177.1(4) . . . . ?
C23 C22 C21 C20 -1.7(7) . . . . ?
C24 C29 C28 C27 -3.9(5) . . . . ?
C24 C23 C22 C21 176.5(4) . . . . ?
C24 C25 C26 C27 -1.9(7) . . . . ?
C39 C34 C35 C36 0.1(5) . . . . ?
C39 C34 C35 C41 -179.2(3) . . . . ?
C39 C38 C37 C36 -0.7(6) . . . . ?
C39 C38 C37 C42 178.0(4) . . . . ?
C19 C18 C23 C24 -175.5(3) . . . . ?
C19 C18 C23 C22 0.9(5) . . . . ?
C19 C20 C21 C22 0.6(7) . . . . ?
C33 N6 N5 N4 -179.2(3) . . . . ?
C33 N6 C31 C32 179.0(3) . . . . ?
C33 N6 C31 C30 1.0(5) . . . . ?
C41 C35 C36 C37 179.8(4) . . . . ?
C3 N3 N2 N1 175.5(3) . . . . ?
C3 N3 C1 C2 -173.9(4) . . . . ?
C3 N3 C1 C16 7.4(5) . . . . ?
C22 C23 C24 C29 -177.1(4) . . . . ?
C22 C23 C24 C25 1.7(6) . . . . ?
C40 C39 C38 C37 -176.5(4) . . . . ?
C13A C14A C15A Pd1 -57.3(5) . . . . ?
C4 N1 N2 N3 177.9(3) . . . . ?
C4 N1 C2 Pd1 9.7(4) . . . . ?
C4 N1 C2 C1 -177.1(3) . . . . ?
C4 C5 C11 C10 -12.3(13) . . . . ?
C4 C5 C11 C10A 9.5(10) . . . . ?
C4 C6A C9A C10A -5(2) . . . . ?
C5 C4 C6 C9 -2(3) . . . . ?
C5 C4 C6 C8 -176.8(19) . . . . ?
C5 C4 C6A C8A -178.8(15) . . . . ?
C5 C4 C6A C9A 9(2) . . . . ?
C5 C11 C10A C9A -6.8(18) . . . . ?
C5 C11 C10A C12A 179.7(10) . . . . ?
C7 C5 C11 C10 168.0(12) . . . . ?
C7 C5 C11 C10A -170.1(9) . . . . ?
C9 C10 C11 C5 16(2) . . . . ?
C6 C4 C5 C7 -176.1(14) . . . . ?
C6 C4 C5 C11 4.2(14) . . . . ?
C6 C9 C10 C11 -12(3) . . . . ?
C6 C9 C10 C12 174.3(19) . . . . ?
C10 C9 C6 C4 6(3) . . . . ?
C10 C9 C6 C8 -179(2) . . . . ?
C12 C10 C11 C5 -170.5(12) . . . . ?
C8A C6A C9A C10A -177.1(19) . . . . ?
C6A C4 C5 C7 168.0(13) . . . . ?
C6A C4 C5 C11 -11.6(14) . . . . ?
C6A C9A C10A C11 4(2) . . . . ?
C6A C9A C10A C12A 178.1(15) . . . . ?
